data_7009056
loop_
_publ_author_name
'Kimblin, Clare'
'Bridgewater, Brian M.'
'Hascall, Tony'
'Parkin, Gerard'

_publ_section_title
;
 The synthesis and structural characterization of
 bis(mercaptoimidazolyl)hydroborato complexes of lithium, thallium and
 zinc&#x200A;&#x2020;
;
_journal_issue 6
_journal_name_full 'Journal of the Chemical Society, Dalton Transactions'
_journal_page_first 891
_journal_paper_doi 10.1039/a908411h
_journal_year 2000
_chemical_formula_sum 'C9 H15 B N4 S2 Zn'
_chemical_formula_weight 319.55
_chemical_name_systematic
;

 ?

;
_space_group_IT_number 14
_symmetry_cell_setting monoclinic
_symmetry_space_group_name_Hall '-P 2ybc'
_symmetry_space_group_name_H-M 'P 1 21/c 1'
_atom_sites_solution_hydrogens geom
_atom_sites_solution_primary direct
_atom_sites_solution_secondary difmap
_audit_creation_method SHELXL
_cell_angle_alpha 90.00
_cell_angle_beta 102.588(7)
_cell_angle_gamma 90.00
_cell_formula_units_Z 4
_cell_length_a 7.6520(10)
_cell_length_b 13.822(3)
_cell_length_c 13.469(2)
_cell_measurement_reflns_used 32
_cell_measurement_temperature 293(2)
_cell_measurement_theta_max 10.45
_cell_measurement_theta_min 4.52
_cell_volume 1390.3(4)
_computing_cell_refinement 'Siemens XSCANS'
_computing_data_collection 'Siemens XSCANS'
_computing_data_reduction 'Siemens SHELXTL'
_computing_molecular_graphics 'Siemens SHELXTL'
_computing_publication_material 'Siemens SHELXTL'
_computing_structure_refinement 'SHELXL-93 (Sheldrick, 1993)'
_computing_structure_solution 'SHELXS-86 (Sheldrick, 1990)'
_diffrn_ambient_temperature 293(2)
_diffrn_measurement_device 'Siemens P4'
_diffrn_measurement_method '\w scans'
_diffrn_radiation_monochromator graphite
_diffrn_radiation_source 'fine-focus sealed tube'
_diffrn_radiation_type MoK\a
_diffrn_radiation_wavelength 0.71073
_diffrn_reflns_av_R_equivalents 0.0344
_diffrn_reflns_av_sigmaI/netI 0.1289
_diffrn_reflns_limit_h_max 8
_diffrn_reflns_limit_h_min -2
_diffrn_reflns_limit_k_max 4
_diffrn_reflns_limit_k_min -14
_diffrn_reflns_limit_l_max 14
_diffrn_reflns_limit_l_min -14
_diffrn_reflns_number 1979
_diffrn_reflns_theta_max 22.50
_diffrn_reflns_theta_min 2.14
_diffrn_standards_interval_count 97
_diffrn_standards_number 3
_exptl_absorpt_coefficient_mu 2.049
_exptl_absorpt_correction_T_max 0.5553
_exptl_absorpt_correction_T_min 0.4392
_exptl_absorpt_correction_type empirical
_exptl_crystal_colour colorless
_exptl_crystal_density_diffrn 1.527
_exptl_crystal_description block
_exptl_crystal_F_000 656
_exptl_crystal_size_max .1
_exptl_crystal_size_mid .3
_exptl_crystal_size_min .2
_refine_diff_density_max 0.484
_refine_diff_density_min -0.392
_refine_diff_density_rms 0.103
_refine_ls_extinction_coef 0.0025(10)
_refine_ls_extinction_expression Fc^*^=kFc[1+0.001xFc^2^\l^3^/sin(2\q)]^-1/4^
_refine_ls_extinction_method SHELXL
_refine_ls_goodness_of_fit_all 1.014
_refine_ls_goodness_of_fit_obs 1.111
_refine_ls_matrix_type full
_refine_ls_number_parameters 163
_refine_ls_number_reflns 1783
_refine_ls_number_restraints 0
_refine_ls_restrained_S_all 1.016
_refine_ls_restrained_S_obs 1.111
_refine_ls_R_factor_all 0.1344
_refine_ls_R_factor_obs 0.0579
_refine_ls_shift/esd_max 0.000
_refine_ls_shift/esd_mean 0.000
_refine_ls_structure_factor_coef Fsqd
_refine_ls_weighting_details 'w=1/[\s^2^(Fo^2^)+(0.0540P)^2^+0.0000P] where P=(Fo^2^+2Fc^2^)/3'
_refine_ls_weighting_scheme calc
_refine_ls_wR_factor_all 0.1481
_refine_ls_wR_factor_obs 0.1164
_reflns_number_observed 992
_reflns_number_total 1784
_reflns_observed_criterion >2sigma(I)
_cod_data_source_file a908411h.txt
_cod_data_source_block znme
_cod_depositor_comments
;
The following automatic conversions were performed:
'_symmetry_cell_setting' value 'Monoclinic' changed to 'monoclinic'
according to '/home/saulius/struct/CIF-dictionaries/cif_core.dic'
dictionary named 'cif_core.dic' version 2.4.1 from 2010-06-29.

Automatic conversion script
Id: cif_fix_enum 1527 2010-12-29 10:47:43Z saulius 

The following automatic conversions were performed:

'_refine_ls_weighting_scheme' value 'calc
w=1/[\s^2^(Fo^2^)+(0.0540P)^2^+0.0000P] where P=(Fo^2^+2Fc^2^)/3' was
changed to 'calc'. New tag '_refine_ls_weighting_details' was
created. The value of the new tag was set to
'w=1/[\s^2^(Fo^2^)+(0.0540P)^2^+0.0000P] where P=(Fo^2^+2Fc^2^)/3'.

Automatic conversion script
Id: cif_fix_values 3143 2015-03-26 13:38:13Z robertas 
;
_cod_original_sg_symbol_H-M P2(1)/c
_cod_database_code 7009056

loop_
_symmetry_equiv_pos_as_xyz
'x, y, z'
'-x, y+1/2, -z+1/2'
'-x, -y, -z'
'x, -y-1/2, z-1/2'

loop_
_atom_site_aniso_label
_atom_site_aniso_U_11
_atom_site_aniso_U_22
_atom_site_aniso_U_33
_atom_site_aniso_U_23
_atom_site_aniso_U_13
_atom_site_aniso_U_12
Zn 0.0547(9) 0.0465(8) 0.0383(7) -0.0036(7) 0.0014(6) -0.0026(7)
S1 0.053(2) 0.047(2) 0.046(2) 0.0011(14) 0.0125(14) -0.011(2)
S2 0.050(2) 0.039(2) 0.047(2) -0.0035(13) 0.0138(14) 0.0053(14)
N11 0.042(5) 0.039(6) 0.034(5) -0.009(4) 0.007(4) 0.000(4)
N12 0.043(6) 0.061(7) 0.038(5) 0.000(5) 0.001(4) -0.003(5)
N21 0.047(5) 0.030(5) 0.039(5) 0.002(4) 0.005(4) 0.004(5)
N22 0.042(5) 0.044(6) 0.038(5) 0.004(4) 0.009(4) 0.003(5)
B 0.053(8) 0.023(7) 0.046(7) -0.007(6) 0.017(6) 0.005(7)
C1 0.075(9) 0.049(7) 0.061(8) 0.003(6) -0.009(7) -0.004(7)
C11 0.029(6) 0.047(7) 0.036(6) 0.000(5) 0.011(5) 0.005(5)
C12 0.065(8) 0.056(8) 0.054(7) -0.017(7) 0.021(6) -0.012(7)
C13 0.067(8) 0.070(9) 0.033(6) -0.009(7) 0.015(6) -0.010(7)
C14 0.057(8) 0.089(10) 0.039(7) 0.009(7) 0.008(6) -0.013(7)
C21 0.038(6) 0.029(6) 0.033(5) 0.004(5) 0.003(5) 0.014(5)
C22 0.068(9) 0.036(8) 0.041(7) 0.001(5) 0.007(6) 0.001(6)
C23 0.051(8) 0.052(9) 0.052(7) 0.008(6) 0.005(6) 0.005(7)
C24 0.048(7) 0.073(9) 0.062(7) -0.007(7) 0.024(6) 0.000(7)

loop_
_atom_site_label
_atom_site_type_symbol
_atom_site_fract_x
_atom_site_fract_y
_atom_site_fract_z
_atom_site_U_iso_or_equiv
_atom_site_thermal_displace_type
_atom_site_occupancy
_atom_site_calc_flag
_atom_site_refinement_flags
_atom_site_disorder_group
Zn Zn 0.0933(2) 0.41136(10) 0.17501(9) 0.0478(5) Uani 1 d . .
S1 S 0.0835(4) 0.3602(2) 0.3395(2) 0.0484(8) Uani 1 d . .
S2 S 0.3985(4) 0.4502(2) 0.1802(2) 0.0447(8) Uani 1 d . .
N11 N 0.1938(10) 0.5505(6) 0.3812(6) 0.038(2) Uani 1 d . .
N12 N 0.2460(11) 0.4525(7) 0.5118(6) 0.049(2) Uani 1 d . .
N21 N 0.2926(11) 0.6299(6) 0.2304(6) 0.039(2) Uani 1 d . .
N22 N 0.5196(11) 0.6314(7) 0.1580(6) 0.041(2) Uani 1 d . .
B B 0.1304(17) 0.5975(9) 0.2740(8) 0.040(3) Uani 1 d . .
HA H 0.0657(102) 0.6630(61) 0.2773(56) 0.039(26) Uiso 1 d . .
HB H 0.0615(86) 0.5319(48) 0.2113(46) 0.012(19) Uiso 1 d . .
C1 C -0.0827(15) 0.3703(7) 0.0530(8) 0.065(4) Uani 1 d . .
H1A H -0.0541(15) 0.3995(7) -0.0061(8) 0.098 Uiso 1 calc R .
H1B H -0.2003(15) 0.3902(7) 0.0588(8) 0.098 Uiso 1 calc R .
H1C H -0.0796(15) 0.3011(7) 0.0470(8) 0.098 Uiso 1 calc R .
C11 C 0.1771(12) 0.4590(8) 0.4094(7) 0.037(3) Uani 1 d . .
C12 C 0.2752(14) 0.6015(8) 0.4678(8) 0.057(3) Uani 1 d . .
H12A H 0.3041(14) 0.6670(8) 0.4697(8) 0.069 Uiso 1 calc R .
C13 C 0.3048(15) 0.5432(9) 0.5460(8) 0.056(3) Uani 1 d . .
H13A H 0.3563(15) 0.5600(9) 0.6129(8) 0.067 Uiso 1 calc R .
C14 C 0.2514(15) 0.3667(8) 0.5724(7) 0.062(3) Uani 1 d . .
H14A H 0.3064(15) 0.3813(8) 0.6419(7) 0.093 Uiso 1 calc R .
H14B H 0.3196(15) 0.3177(8) 0.5474(7) 0.093 Uiso 1 calc R .
H14C H 0.1317(15) 0.3438(8) 0.5685(7) 0.093 Uiso 1 calc R .
C21 C 0.3982(13) 0.5724(7) 0.1887(7) 0.034(2) Uani 1 d . .
C22 C 0.3468(15) 0.7254(8) 0.2238(7) 0.049(3) Uani 1 d . .
H22A H 0.2940(15) 0.7791(8) 0.2469(7) 0.059 Uiso 1 calc R .
C23 C 0.4865(15) 0.7278(9) 0.1791(7) 0.053(3) Uani 1 d . .
H23A H 0.5486(15) 0.7821(9) 0.1651(7) 0.063 Uiso 1 calc R .
C24 C 0.6555(14) 0.5993(8) 0.1050(8) 0.059(3) Uani 1 d . .
H24A H 0.7244(14) 0.6538(8) 0.0916(8) 0.089 Uiso 1 calc R .
H24B H 0.5988(14) 0.5693(8) 0.0419(8) 0.089 Uiso 1 calc R .
H24C H 0.7330(14) 0.5534(8) 0.1465(8) 0.089 Uiso 1 calc R .

loop_
_atom_type_symbol
_atom_type_description
_atom_type_scat_dispersion_real
_atom_type_scat_dispersion_imag
_atom_type_scat_source
C C 0.0033 0.0016 'International Tables Vol C Tables 4.2.6.8 and 6.1.1.4'
H H 0.0000 0.0000 'International Tables Vol C Tables 4.2.6.8 and 6.1.1.4'
N N 0.0061 0.0033 'International Tables Vol C Tables 4.2.6.8 and 6.1.1.4'
S S 0.1246 0.1234 'International Tables Vol C Tables 4.2.6.8 and 6.1.1.4'
Zn Zn 0.2839 1.4301 'International Tables Vol C Tables 4.2.6.8 and 6.1.1.4'
B B 0.0013 0.0007 'International Tables Vol C Tables 4.2.6.8 and 6.1.1.4'

loop_
_geom_angle_atom_site_label_1
_geom_angle_atom_site_label_2
_geom_angle_atom_site_label_3
_geom_angle
_geom_angle_site_symmetry_1
_geom_angle_site_symmetry_3
_geom_angle_publ_flag
C1 Zn S1 123.0(3) . . ?
C1 Zn S2 125.3(4) . . ?
S1 Zn S2 105.88(10) . . ?
C11 S1 Zn 100.5(3) . . ?
C21 S2 Zn 102.2(4) . . ?
C11 N11 C12 107.2(8) . . ?
C11 N11 B 129.0(8) . . ?
C12 N11 B 123.8(9) . . ?
C11 N12 C13 107.7(9) . . ?
C11 N12 C14 125.8(10) . . ?
C13 N12 C14 126.5(9) . . ?
C21 N21 C22 108.6(9) . . ?
C21 N21 B 126.4(9) . . ?
C22 N21 B 124.9(9) . . ?
C21 N22 C23 110.1(9) . . ?
C21 N22 C24 124.9(9) . . ?
C23 N22 C24 124.9(10) . . ?
N21 B N11 110.9(8) . . ?
N11 C11 N12 108.0(9) . . ?
N11 C11 S1 130.4(7) . . ?
N12 C11 S1 121.5(8) . . ?
C13 C12 N11 109.3(10) . . ?
C12 C13 N12 107.7(10) . . ?
N21 C21 N22 106.5(8) . . ?
N21 C21 S2 128.9(8) . . ?
N22 C21 S2 124.4(8) . . ?
C23 C22 N21 109.3(10) . . ?
C22 C23 N22 105.4(10) . . ?

loop_
_geom_bond_atom_site_label_1
_geom_bond_atom_site_label_2
_geom_bond_distance
_geom_bond_site_symmetry_2
_geom_bond_publ_flag
Zn C1 1.967(10) . ?
Zn S1 2.342(3) . ?
Zn S2 2.382(3) . ?
S1 C11 1.724(10) . ?
S2 C21 1.693(9) . ?
N11 C11 1.335(11) . ?
N11 C12 1.389(12) . ?
N11 B 1.561(14) . ?
N12 C11 1.367(11) . ?
N12 C13 1.377(12) . ?
N12 C14 1.435(12) . ?
N21 C21 1.341(11) . ?
N21 C22 1.392(12) . ?
N21 B 1.550(14) . ?
N22 C21 1.365(12) . ?
N22 C23 1.396(13) . ?
N22 C24 1.454(12) . ?
C12 C13 1.307(14) . ?
C22 C23 1.337(13) . ?
